data_4128070
loop_
_publ_author_name
'Yang, Chen-Kai'
'Chen, Wang-Nan'
'Ding, Yan-Ting'
'Wang, Jing'
'Rao, Yin'
'Liao, Wei-Qiang'
'Xie, Yongfa'
'Zou, Wennan'
'Xiong, Ren-Gen'

_publ_section_title
;
 Directional Intermolecular Interactions for Precise Molecular Design of a
 High- T<sub>c</sub> Multiaxial Molecular Ferroelectric.
;
_journal_issue 4
_journal_name_full 'Journal of the American Chemical Society'
_journal_page_first 1781
_journal_page_last 1787
_journal_paper_doi 10.1021/jacs.8b13223
_journal_volume 141
_journal_year 2019
_chemical_formula_moiety 'C7 H12 N O, 0.5(Cl2 O6), 0.333(O3)'
_chemical_formula_sum 'C7 H12 Cl N O5'
_chemical_formula_weight 225.62
_space_group_crystal_system orthorhombic
_space_group_IT_number 33
_space_group_name_Hall 'P 2c -2n'
_space_group_name_H-M_alt 'P n a 21'
_symmetry_space_group_name_Hall 'P 2c -2n'
_symmetry_space_group_name_H-M 'P n a 21'
_atom_sites_solution_hydrogens geom
_audit_creation_method SHELXL-2014/7
_cell_angle_alpha 90
_cell_angle_beta 90
_cell_angle_gamma 90
_cell_formula_units_Z 4
_cell_length_a 12.6094(6)
_cell_length_b 9.4862(5)
_cell_length_c 8.0894(3)
_cell_measurement_reflns_used 3901
_cell_measurement_temperature 298(2)
_cell_measurement_theta_max 30.5560
_cell_measurement_theta_min 2.6700
_cell_volume 967.62(8)
_computing_cell_refinement 'CrysAlisPro 1.171.39.46 (Rigaku OD, 2018)'
_computing_data_collection 'CrysAlisPro 1.171.39.46 (Rigaku OD, 2018)'
_computing_data_reduction 'CrysAlisPro 1.171.39.46 (Rigaku OD, 2018)'
_computing_molecular_graphics 'DIAMOND (Brandenburg & Putz, 2005)'
_computing_publication_material 'SHELXL-2014/7 (Sheldrick, 2014)'
_computing_structure_refinement 'SHELXL-2014/7 (Sheldrick, 2014)'
_computing_structure_solution 'SHELXL-2014/7 (Sheldrick, 2014)'
_diffrn_ambient_temperature 298(2)
_diffrn_measured_fraction_theta_full 1.000
_diffrn_measured_fraction_theta_max 1.000
_diffrn_measurement_device_type 'XtaLAB Synergy R, DW system, HyPix'
_diffrn_measurement_method 'four-circle diffractometer'
_diffrn_radiation_type MoK\a
_diffrn_radiation_wavelength 0.71073
_diffrn_reflns_av_R_equivalents 0.0127
_diffrn_reflns_av_unetI/netI 0.0134
_diffrn_reflns_Laue_measured_fraction_full 1.000
_diffrn_reflns_Laue_measured_fraction_max 1.000
_diffrn_reflns_limit_h_max 14
_diffrn_reflns_limit_h_min -15
_diffrn_reflns_limit_k_max 11
_diffrn_reflns_limit_k_min -10
_diffrn_reflns_limit_l_max 9
_diffrn_reflns_limit_l_min -9
_diffrn_reflns_number 4434
_diffrn_reflns_point_group_measured_fraction_full 1.000
_diffrn_reflns_point_group_measured_fraction_max 1.000
_diffrn_reflns_theta_full 25.021
_diffrn_reflns_theta_max 25.021
_diffrn_reflns_theta_min 2.687
_diffrn_source 'Rotating-anode X-ray tube'
_exptl_absorpt_coefficient_mu 0.392
_exptl_absorpt_correction_T_max 0.921
_exptl_absorpt_correction_T_min 0.917
_exptl_absorpt_correction_type multi-scan
_exptl_absorpt_process_details 'CrysAlisPro 1.171.39.46 (Rigaku OD, 2018)'
_exptl_crystal_colour colourless
_exptl_crystal_density_diffrn 1.549
_exptl_crystal_description block
_exptl_crystal_F_000 472
_exptl_crystal_size_max 0.220
_exptl_crystal_size_mid 0.210
_exptl_crystal_size_min 0.210
_refine_diff_density_max 0.977
_refine_diff_density_min -1.068
_refine_diff_density_rms 0.136
_refine_ls_abs_structure_details
;
 Refined as an inversion twin.
;
_refine_ls_abs_structure_Flack 1.00(18)
_refine_ls_extinction_method none
_refine_ls_goodness_of_fit_ref 1.083
_refine_ls_hydrogen_treatment constr
_refine_ls_matrix_type full
_refine_ls_number_parameters 146
_refine_ls_number_reflns 1583
_refine_ls_number_restraints 54
_refine_ls_restrained_S_all 1.170
_refine_ls_R_factor_all 0.1099
_refine_ls_R_factor_gt 0.1074
_refine_ls_shift/su_max 0.014
_refine_ls_shift/su_mean 0.002
_refine_ls_structure_factor_coef Fsqd
_refine_ls_weighting_details 'w=1/[\s^2^(Fo^2^)+(0.2000P)^2^+2.0000P] where P=(Fo^2^+2Fc^2^)/3'
_refine_ls_weighting_scheme calc
_refine_ls_wR_factor_gt 0.2924
_refine_ls_wR_factor_ref 0.2953
_reflns_Friedel_coverage 0.857
_reflns_Friedel_fraction_full 1.000
_reflns_Friedel_fraction_max 1.000
_reflns_number_gt 1491
_reflns_number_total 1712
_reflns_threshold_expression 'I > 2\s(I)'
_cod_data_source_file ja8b13223_si_009.cif
_cod_data_source_block Pna21
_cod_database_code 4128070
_shelx_shelxl_version_number 2014/7
_shelx_space_group_comment
;
The symmetry employed for this shelxl refinement is uniquely defined
by the following loop, which should always be used as a source of
symmetry information in preference to the above space-group names.
They are only intended as comments.
;
_shelx_estimated_absorpt_t_min 0.919
_shelx_estimated_absorpt_t_max 0.922

loop_
_space_group_symop_operation_xyz
'x, y, z'
'-x, -y, z+1/2'
'x+1/2, -y+1/2, z'
'-x+1/2, y+1/2, z+1/2'

loop_
_atom_site_label
_atom_site_type_symbol
_atom_site_fract_x
_atom_site_fract_y
_atom_site_fract_z
_atom_site_U_iso_or_equiv
_atom_site_adp_type
_atom_site_occupancy
_atom_site_site_symmetry_order
_atom_site_calc_flag
_atom_site_refinement_flags_posn
_atom_site_refinement_flags_adp
_atom_site_refinement_flags_occupancy
Cl1 Cl 0.05264(4) 0.17792(5) 0.31647(3) 0.0534(2) Uani 0.5 1 d D . P
Cl1' Cl 0.05264(4) 0.17792(5) 0.31647(3) 0.0534(2) Uani 0.5 1 d D . P
C1 C 0.1800(3) 0.8121(4) 0.1468(6) 0.0570(12) Uani 1 1 d . . .
H1A H 0.1542 0.9045 0.1789 0.068 Uiso 1 1 calc R U .
H1B H 0.1931 0.8127 0.0286 0.068 Uiso 1 1 calc R U .
C2 C 0.2805(3) 0.7786(5) 0.2381(7) 0.0628(12) Uani 1 1 d . . .
C3 C 0.2722(2) 0.6439(4) 0.3297(7) 0.0577(10) Uani 1 1 d . . .
H3 H 0.3389 0.6219 0.3861 0.069 Uiso 1 1 calc R U .
C4 C 0.1790(4) 0.6618(6) 0.4581(6) 0.0731(15) Uani 1 1 d . . .
H4A H 0.1681 0.5742 0.5175 0.088 Uiso 1 1 calc R U .
H4B H 0.1970 0.7345 0.5377 0.088 Uiso 1 1 calc R U .
C5 C 0.0782(4) 0.7025(7) 0.3662(6) 0.0747(16) Uani 1 1 d . . .
H5A H 0.0223 0.6354 0.3908 0.090 Uiso 1 1 calc R U .
H5B H 0.0548 0.7952 0.4013 0.090 Uiso 1 1 calc R U .
C6 C 0.1348(4) 0.5633(5) 0.1244(7) 0.0714(13) Uani 1 1 d . . .
H6A H 0.1441 0.5669 0.0055 0.086 Uiso 1 1 calc R U .
H6B H 0.0823 0.4919 0.1501 0.086 Uiso 1 1 calc R U .
C7 C 0.2424(4) 0.5283(4) 0.2111(7) 0.0634(12) Uani 1 1 d . . .
H7A H 0.2361 0.4398 0.2704 0.076 Uiso 1 1 calc R U .
H7B H 0.2976 0.5178 0.1284 0.076 Uiso 1 1 calc R U .
N1 N 0.1001(2) 0.7031(3) 0.1882(4) 0.0470(8) Uani 1 1 d . . .
H1 H 0.0341 0.7281 0.1312 0.056 Uiso 1 1 calc R U .
O1 O 0.0287(5) 0.0877(6) 0.4534(5) 0.1075(4) Uani 0.5 1 d D U P
O1' O -0.0057(5) 0.0638(6) 0.3705(7) 0.1075(4) Uani 0.5 1 d D . P
O2 O 0.0708(3) 0.22841(17) 0.15630(7) 0.1824(5) Uani 0.5 1 d D U P
O2' O 0.0410(5) 0.1547(5) 0.1385(5) 0.1824(5) Uani 0.5 1 d D . P
O3 O 0.0297(2) 0.31043(7) 0.38377(18) 0.0818(4) Uani 0.3333 1 d D U P
O3' O -0.0163(4) 0.2962(6) 0.3214(9) 0.0818(4) Uani 0.3333 1 d D . P
O3'' O 0.0653(6) 0.3002(8) 0.4648(8) 0.0818(4) Uani 0.3333 1 d D . P
O4 O 0.16349(5) 0.1810(9) 0.3065(9) 0.1343(4) Uani 0.5 1 d D U P
O4' O 0.1580(4) 0.1253(9) 0.3409(10) 0.1343(4) Uani 0.5 1 d D . P
O5 O 0.3457(5) 0.8702(7) 0.2662(8) 0.0629(4) Uani 0.5 1 d . U P
O5' O 0.3610(5) 0.8413(6) 0.1975(9) 0.0629(4) Uani 0.5 1 d . . P

loop_
_atom_site_aniso_label
_atom_site_aniso_U_11
_atom_site_aniso_U_22
_atom_site_aniso_U_33
_atom_site_aniso_U_23
_atom_site_aniso_U_13
_atom_site_aniso_U_12
Cl1 0.0610(4) 0.0566(4) 0.0426(4) -0.0025(4) 0.0083(4) -0.0012(4)
Cl1' 0.0610(4) 0.0566(4) 0.0426(4) -0.0025(4) 0.0083(4) -0.0012(4)
C1 0.0492(19) 0.0504(19) 0.071(2) 0.0187(16) -0.0120(18) 0.0013(17)
C2 0.0371(17) 0.061(2) 0.090(3) 0.016(2) -0.0119(18) -0.0146(16)
C3 0.0373(15) 0.0608(18) 0.075(2) 0.010(2) -0.0253(18) 0.0032(14)
C4 0.073(3) 0.107(3) 0.039(2) 0.007(2) -0.011(2) 0.001(3)
C5 0.0436(18) 0.125(4) 0.055(3) 0.006(2) 0.0089(18) 0.004(2)
C6 0.082(3) 0.055(2) 0.077(3) -0.008(2) -0.026(2) -0.010(2)
C7 0.061(2) 0.0440(18) 0.085(3) 0.0045(19) 0.004(2) 0.0087(17)
N1 0.0291(12) 0.0616(15) 0.0502(15) 0.0106(14) -0.0139(11) -0.0008(13)
O1 0.1076(7) 0.1072(7) 0.1078(7) 0.0005(6) 0.0001(6) -0.0008(6)
O1' 0.1076(7) 0.1072(7) 0.1078(7) 0.0005(6) 0.0001(6) -0.0008(6)
O2 0.1826(7) 0.1824(7) 0.1822(7) 0.0000(6) 0.0000(6) 0.0003(6)
O2' 0.1826(7) 0.1824(7) 0.1822(7) 0.0000(6) 0.0000(6) 0.0003(6)
O3 0.0819(7) 0.0818(7) 0.0818(7) -0.0006(6) 0.0003(6) 0.0005(6)
O3' 0.0819(7) 0.0818(7) 0.0818(7) -0.0006(6) 0.0003(6) 0.0005(6)
O3'' 0.0819(7) 0.0818(7) 0.0818(7) -0.0006(6) 0.0003(6) 0.0005(6)
O4 0.1337(7) 0.1346(7) 0.1347(7) 0.0002(6) 0.0002(6) 0.0000(6)
O4' 0.1337(7) 0.1346(7) 0.1347(7) 0.0002(6) 0.0002(6) 0.0000(6)
O5 0.0623(7) 0.0631(7) 0.0634(7) -0.0005(6) 0.0004(6) -0.0018(6)
O5' 0.0623(7) 0.0631(7) 0.0634(7) -0.0005(6) 0.0004(6) -0.0018(6)

loop_
_atom_type_symbol
_atom_type_description
_atom_type_scat_dispersion_real
_atom_type_scat_dispersion_imag
_atom_type_scat_source
C C 0.0033 0.0016 'International Tables Vol C Tables 4.2.6.8 and 6.1.1.4'
H H 0.0000 0.0000 'International Tables Vol C Tables 4.2.6.8 and 6.1.1.4'
N N 0.0061 0.0033 'International Tables Vol C Tables 4.2.6.8 and 6.1.1.4'
O O 0.0106 0.0060 'International Tables Vol C Tables 4.2.6.8 and 6.1.1.4'
Cl Cl 0.1484 0.1585 'International Tables Vol C Tables 4.2.6.8 and 6.1.1.4'

loop_
_geom_angle_atom_site_label_1
_geom_angle_atom_site_label_2
_geom_angle_atom_site_label_3
_geom_angle
O1' Cl1 O3 118.1(3)
O1' Cl1 O2 130.5(3)
O3 Cl1 O2 94.96(10)
O1' Cl1 O4 124.5(4)
O3 Cl1 O4 102.1(4)
O2 Cl1 O4 77.1(3)
O1' Cl1 O3' 106.5(4)
O3 Cl1 O3' 32.1(3)
O2 Cl1 O3' 81.7(3)
O4 Cl1 O3' 126.6(4)
O1' Cl1 O1 34.3(3)
O3 Cl1 O1 101.1(2)
O2 Cl1 O1 162.7(2)
O4 Cl1 O1 105.5(4)
O3' Cl1 O1 108.8(4)
O1' Cl1 O4' 100.2(4)
O3 Cl1 O4' 116.8(4)
O2 Cl1 O4' 95.5(3)
O4 Cl1 O4' 24.5(5)
O3' Cl1 O4' 147.0(4)
O1 Cl1 O4' 83.1(4)
O1' Cl1 O2' 98.1(3)
O3 Cl1 O2' 119.8(2)
O2 Cl1 O2' 32.62(19)
O4 Cl1 O2' 92.7(4)
O3' Cl1 O2' 94.9(3)
O1 Cl1 O2' 130.5(3)
O4' Cl1 O2' 100.2(4)
O1' Cl1 O3'' 111.5(3)
O3 Cl1 O3'' 28.4(2)
O2 Cl1 O3'' 114.2(3)
O4 Cl1 O3'' 86.1(4)
O3' Cl1 O3'' 59.4(3)
O1 Cl1 O3'' 83.1(3)
O4' Cl1 O3'' 93.1(4)
O2' Cl1 O3'' 144.8(3)
N1 C1 C2 108.4(3)
O5' C2 O5 30.9(4)
O5' C2 C3 127.9(4)
O5 C2 C3 124.8(5)
O5' C2 C1 117.8(5)
O5 C2 C1 120.7(5)
C3 C2 C1 111.7(3)
C2 C3 C7 109.1(4)
C2 C3 C4 106.8(3)
C7 C3 C4 108.2(3)
C5 C4 C3 109.1(4)
N1 C5 C4 108.8(4)
N1 C6 C7 106.8(4)
C3 C7 C6 110.3(3)
C5 N1 C1 110.7(4)
C5 N1 C6 113.1(4)
C1 N1 C6 110.1(3)
O1' O1 Cl1 69.4(5)
O1 O1' Cl1 76.3(5)
O2' O2 Cl1 78.0(3)
O2' O2 O4 102.3(5)
Cl1 O2 O4 51.46(17)
O2 O2' Cl1 69.3(3)
O3' O3 O3'' 157.7(7)
O3' O3 Cl1 75.4(4)
O3'' O3 Cl1 95.4(5)
O3 O3' Cl1 72.5(4)
O3 O3' O3'' 11.3(4)
Cl1 O3' O3'' 68.5(4)
O3 O3'' O3' 11.0(4)
O3 O3'' Cl1 56.2(4)
O3' O3'' Cl1 52.0(3)
O4' O4 Cl1 80.8(5)
O4' O4 O2 118.1(8)
Cl1 O4 O2 51.45(16)
O4 O4' Cl1 74.8(6)
O5' O5 C2 74.9(8)
O5 O5' C2 74.2(8)

loop_
_geom_bond_atom_site_label_1
_geom_bond_atom_site_label_2
_geom_bond_distance
Cl1 O1' 1.379(6)
Cl1 O3 1.4001(9)
Cl1 O2 1.4002(9)
Cl1 O4 1.4004(8)
Cl1 O3' 1.420(5)
Cl1 O1 1.432(5)
Cl1 O4' 1.433(5)
Cl1 O2' 1.464(4)
Cl1 O3'' 1.677(7)
C1 N1 1.482(5)
C1 C2 1.501(6)
C2 O5' 1.221(7)
C2 O5 1.217(7)
C2 C3 1.481(6)
C3 C7 1.505(7)
C3 C4 1.577(7)
C4 C5 1.523(7)
C5 N1 1.467(6)
C6 N1 1.488(6)
C6 C7 1.563(7)
O1 O1' 0.830(7)
O2 O2' 0.807(5)
O2 O4 1.745(6)
O3 O3' 0.781(6)
O3 O3'' 0.801(6)
O3' O3'' 1.551(9)
O4 O4' 0.601(12)
O5 O5' 0.650(9)
